data_7236121
loop_
_publ_author_name
'Huang, Shaohua'
'Zhang, Guangye'
'Knutson, Nicholas S.'
'Fontana, Matthew T.'
'Huber, Rachel C.'
'Ferreira, Amy S.'
'Tolbert, Sarah H.'
'Schwartz, Benjamin J.'
'Rubin, Yves'

_publ_section_title
;
 Beyond PCBM: methoxylated 1,4-bisbenzyl[60]fullerene adducts for
 efficient organic solar cells
;
_journal_issue 2
_journal_name_full 'Journal of Materials Chemistry A'
_journal_page_first 416
_journal_paper_doi 10.1039/C5TA07688A
_journal_volume 4
_journal_year 2016
_chemical_formula_moiety 'C79 H18 O2 S6'
_chemical_formula_sum 'C79 H18 O2 S6'
_chemical_formula_weight 1191.29
_space_group_crystal_system triclinic
_space_group_IT_number 2
_space_group_name_Hall '-P 1'
_space_group_name_H-M_alt 'P -1'
_atom_sites_solution_hydrogens geom
_audit_creation_method SHELXL-2013
_audit_update_record
;
2015-09-22 deposited with the CCDC.
2015-11-03 downloaded from the CCDC.
;
_cell_angle_alpha 81.7599(14)
_cell_angle_beta 81.9494(14)
_cell_angle_gamma 73.6137(13)
_cell_formula_units_Z 2
_cell_length_a 9.9843(11)
_cell_length_b 12.0891(13)
_cell_length_c 21.210(2)
_cell_measurement_reflns_used 9969
_cell_measurement_temperature 100(2)
_cell_measurement_theta_max 29.93
_cell_measurement_theta_min 3.53
_cell_volume 2417.3(4)
_computing_cell_refinement 'Bruker SAINT'
_computing_data_collection 'Bruker APEX2'
_computing_data_reduction 'Bruker SAINT'
_computing_molecular_graphics 'Bruker SHELXTL'
_computing_publication_material 'Bruker SHELXTL'
_computing_structure_refinement 'SHELXL-2013 (Sheldrick, 2013)'
_computing_structure_solution 'SHELXS-97 (Sheldrick 2008)'
_diffrn_ambient_temperature 100(2)
_diffrn_measured_fraction_theta_full 0.993
_diffrn_measured_fraction_theta_max 0.956
_diffrn_measurement_device_type 'Bruker APEX-II CCD'
_diffrn_measurement_method '\f and \w scans'
_diffrn_radiation_type MoK\a
_diffrn_radiation_wavelength 0.71073
_diffrn_reflns_av_R_equivalents 0.0290
_diffrn_reflns_av_unetI/netI 0.0367
_diffrn_reflns_Laue_measured_fraction_full 0.993
_diffrn_reflns_Laue_measured_fraction_max 0.956
_diffrn_reflns_limit_h_max 14
_diffrn_reflns_limit_h_min -14
_diffrn_reflns_limit_k_max 16
_diffrn_reflns_limit_k_min -16
_diffrn_reflns_limit_l_max 29
_diffrn_reflns_limit_l_min -29
_diffrn_reflns_number 34106
_diffrn_reflns_point_group_measured_fraction_full 0.993
_diffrn_reflns_point_group_measured_fraction_max 0.956
_diffrn_reflns_theta_full 25.000
_diffrn_reflns_theta_max 30.051
_diffrn_reflns_theta_min 3.534
_exptl_absorpt_coefficient_mu 0.346
_exptl_absorpt_correction_T_max 0.75
_exptl_absorpt_correction_T_min 0.63
_exptl_absorpt_correction_type multi-scan
_exptl_absorpt_process_details 'Sadabs (Bruker)'
_exptl_crystal_colour colorless
_exptl_crystal_density_diffrn 1.637
_exptl_crystal_description rod
_exptl_crystal_F_000 1208
_exptl_crystal_size_max 0.600
_exptl_crystal_size_mid 0.200
_exptl_crystal_size_min 0.200
_refine_diff_density_max 0.978
_refine_diff_density_min -0.807
_refine_diff_density_rms 0.082
_refine_ls_extinction_method none
_refine_ls_goodness_of_fit_ref 1.131
_refine_ls_hydrogen_treatment constr
_refine_ls_matrix_type full
_refine_ls_number_parameters 1391
_refine_ls_number_reflns 13521
_refine_ls_number_restraints 1881
_refine_ls_restrained_S_all 1.071
_refine_ls_R_factor_all 0.0876
_refine_ls_R_factor_gt 0.0719
_refine_ls_shift/su_max 0.004
_refine_ls_shift/su_mean 0.000
_refine_ls_structure_factor_coef Fsqd
_refine_ls_weighting_details 'w=1/[\s^2^(Fo^2^)+(0.0614P)^2^+5.1149P] where P=(Fo^2^+2Fc^2^)/3'
_refine_ls_weighting_scheme calc
_refine_ls_wR_factor_gt 0.1799
_refine_ls_wR_factor_ref 0.1887
_reflns_Friedel_coverage 0.000
_reflns_number_gt 10758
_reflns_number_total 13521
_reflns_threshold_expression 'I > 2\s(I)'
_cod_data_source_file c5ta07688a2.cif
_cod_data_source_block yr1305s
_cod_database_code 7236121
_shelx_space_group_comment
; 
The symmetry employed for this shelxl refinement is uniquely defined 
by the following loop, which should always be used as a source of 
symmetry information in preference to the above space-group names. 
They are only intended as comments. 
;
_shelx_estimated_absorpt_t_min 0.819
_shelx_estimated_absorpt_t_max 0.934
_shelxl_version_number 2013-3

loop_
_space_group_symop_operation_xyz
'x, y, z'
'-x, -y, -z'

loop_
_atom_site_label
_atom_site_type_symbol
_atom_site_fract_x
_atom_site_fract_y
_atom_site_fract_z
_atom_site_U_iso_or_equiv
_atom_site_adp_type
_atom_site_occupancy
_atom_site_site_symmetry_order
_atom_site_calc_flag
_atom_site_refinement_flags_posn
_atom_site_refinement_flags_adp
_atom_site_refinement_flags_occupancy
_atom_site_disorder_assembly
_atom_site_disorder_group
S1 S 0.67721(10) 0.83982(8) 0.47121(4) 0.0407(2) Uani 1 1 d . U . . .
S2 S 0.45446(10) 0.91346(9) 0.37534(5) 0.0454(2) Uani 1 1 d . U . . .
C77 C 0.5657(3) 0.8771(3) 0.42343(15) 0.0275(6) Uani 1 1 d . U . . .
S3 S 0.32504(10) 0.84114(10) 0.23237(5) 0.0503(3) Uani 1 1 d . U . . .
S4 S 0.16112(13) 0.74549(9) 0.35177(5) 0.0524(3) Uani 1 1 d . U . . .
C78 C 0.2427(4) 0.7913(3) 0.29155(16) 0.0337(7) Uani 1 1 d . U . . .
S5 S 0.51228(10) 0.07435(10) 0.16466(5) 0.0474(2) Uani 1 1 d . U . . .
S6 S 0.31952(12) 0.07454(11) 0.06262(5) 0.0531(3) Uani 1 1 d . U . . .
C79 C 0.4178(3) 0.0743(3) 0.11255(17) 0.0328(6) Uani 1 1 d . U . . .
O1 O -0.1495(12) 0.1026(11) 0.9761(5) 0.0241(13) Uani 0.699(3) 1 d . U P A 1
O2 O -0.4213(2) 0.6590(2) 1.06275(10) 0.0333(5) Uani 1 1 d . U . . .
C1 C 0.2421(4) 0.3666(3) 0.7738(2) 0.0192(7) Uani 0.699(3) 1 d . U P A 1
C2 C 0.3731(4) 0.4003(3) 0.73906(19) 0.0214(7) Uani 0.699(3) 1 d . U P A 1
C3 C 0.4060(9) 0.4823(9) 0.7715(4) 0.0181(13) Uani 0.699(3) 1 d . U P A 1
C4 C 0.2905(5) 0.5228(5) 0.8197(2) 0.0172(9) Uani 0.699(3) 1 d . U P A 1
C5 C 0.1847(5) 0.4635(4) 0.8179(2) 0.0166(8) Uani 0.699(3) 1 d . U P A 1
C6 C 0.0450(6) 0.5222(6) 0.8269(4) 0.0157(12) Uani 0.699(3) 1 d . U P A 1
C7 C 0.0072(4) 0.6427(4) 0.83795(16) 0.0179(7) Uani 0.699(3) 1 d . U P A 1
C8 C 0.1086(4) 0.6991(3) 0.84243(17) 0.0202(7) Uani 0.699(3) 1 d . U P A 1
C9 C 0.2542(5) 0.6382(5) 0.8331(2) 0.0185(9) Uani 0.699(3) 1 d . U P A 1
C10 C 0.3310(5) 0.7172(4) 0.7985(2) 0.0215(8) Uani 0.699(3) 1 d . U P A 1
C11 C 0.4411(6) 0.6786(6) 0.7525(3) 0.0215(11) Uani 0.699(3) 1 d . U P A 1
C12 C 0.4821(8) 0.5593(5) 0.7382(3) 0.0185(12) Uani 0.699(3) 1 d . U P A 1
C13 C 0.5212(7) 0.5558(5) 0.6704(3) 0.0223(12) Uani 0.699(3) 1 d . U P A 1
C14 C 0.4847(8) 0.4772(6) 0.6391(3) 0.0205(12) Uani 0.699(3) 1 d . U P A 1
C15 C 0.4092(4) 0.3979(3) 0.6743(2) 0.0228(8) Uani 0.699(3) 1 d . U P A 1
C16 C 0.3103(8) 0.3840(10) 0.6321(5) 0.0204(14) Uani 0.699(3) 1 d . U P A 1
C17 C 0.1784(6) 0.3756(4) 0.6582(2) 0.0209(9) Uani 0.699(3) 1 d . U P A 1
C18 C 0.1366(5) 0.3779(4) 0.7281(2) 0.0190(8) Uani 0.699(3) 1 d . U P A 1
C19 C -0.0029(7) 0.4379(7) 0.7372(3) 0.0211(13) Uani 0.699(3) 1 d . U P A 1
C20 C -0.0704(3) 0.4997(2) 0.79584(12) 0.0174(4) Uani 1 1 d . U . . .
C21 C -0.1535(15) 0.6302(8) 0.7756(7) 0.0171(16) Uani 0.699(3) 1 d . U P A 1
C22 C -0.1165(9) 0.7039(6) 0.8055(4) 0.0175(13) Uani 0.699(3) 1 d . U P A 1
C23 C -0.1317(6) 0.8193(5) 0.7786(3) 0.0201(10) Uani 0.699(3) 1 d . U P A 1
C24 C -0.0245(8) 0.8763(6) 0.7827(3) 0.0219(12) Uani 0.699(3) 1 d . U P A 1
C25 C 0.0935(6) 0.8182(4) 0.8135(2) 0.0187(9) Uani 0.699(3) 1 d . U P A 1
C26 C 0.2307(5) 0.8296(4) 0.7864(3) 0.0219(8) Uani 0.699(3) 1 d . U P A 1
C27 C 0.2452(6) 0.8989(5) 0.7285(3) 0.0242(10) Uani 0.699(3) 1 d . U P A 1
C28 C 0.3612(4) 0.8585(4) 0.6804(2) 0.0252(8) Uani 0.699(3) 1 d . U P A 1
C29 C 0.4567(4) 0.7516(4) 0.6917(2) 0.0241(8) Uani 0.699(3) 1 d . U P A 1
C30 C 0.5062(12) 0.6739(6) 0.6401(5) 0.0234(15) Uani 0.699(3) 1 d . U P A 1
C31 C 0.4558(13) 0.7112(10) 0.5813(5) 0.0248(17) Uani 0.699(3) 1 d . U P A 1
C32 C 0.4204(13) 0.6286(7) 0.5486(6) 0.0245(17) Uani 0.699(3) 1 d . U P A 1
C33 C 0.4332(7) 0.5127(6) 0.5765(3) 0.0231(12) Uani 0.699(3) 1 d . U P A 1
C34 C 0.3251(10) 0.4547(9) 0.5724(4) 0.0239(15) Uani 0.699(3) 1 d . U P A 1
C35 C 0.2098(6) 0.5136(5) 0.5399(3) 0.0235(10) Uani 0.699(3) 1 d . U P A 1
C36 C 0.0719(5) 0.5031(4) 0.5672(3) 0.0236(8) Uani 0.699(3) 1 d . U P A 1
C37 C 0.0575(5) 0.4346(4) 0.6252(3) 0.0217(8) Uani 0.699(3) 1 d . U P A 1
C38 C -0.0562(4) 0.4749(4) 0.67416(18) 0.0213(7) Uani 0.699(3) 1 d . U P A 1
C39 C -0.1532(4) 0.5803(4) 0.6627(2) 0.0231(8) Uani 0.699(3) 1 d . U P A 1
C40 C -0.2013(14) 0.6584(7) 0.7150(5) 0.0179(16) Uani 0.699(3) 1 d . U P A 1
C41 C -0.2170(7) 0.7751(5) 0.6854(3) 0.0179(11) Uani 0.699(3) 1 d . U P A 1
C42 C -0.1838(6) 0.8555(5) 0.7162(3) 0.0185(10) Uani 0.699(3) 1 d . U P A 1
C43 C -0.1082(4) 0.9343(3) 0.68114(19) 0.0217(7) Uani 0.699(3) 1 d . U P A 1
C44 C -0.0102(7) 0.9496(8) 0.7222(4) 0.0200(13) Uani 0.699(3) 1 d . U P A 1
C45 C 0.1227(6) 0.9591(4) 0.6958(3) 0.0222(10) Uani 0.699(3) 1 d . U P A 1
C46 C 0.1612(6) 0.9564(4) 0.6276(2) 0.0221(9) Uani 0.699(3) 1 d . U P A 1
C47 C 0.3078(9) 0.8945(9) 0.6183(5) 0.0256(16) Uani 0.699(3) 1 d . U P A 1
C48 C 0.3560(14) 0.8215(12) 0.5703(5) 0.0240(17) Uani 0.699(3) 1 d . U P A 1
C49 C 0.2582(7) 0.8085(7) 0.5282(4) 0.0213(13) Uani 0.699(3) 1 d . U P A 1
C50 C 0.2972(4) 0.6877(5) 0.51524(18) 0.0241(8) Uani 0.699(3) 1 d . U P A 1
C51 C 0.1951(4) 0.6321(4) 0.51159(17) 0.0245(8) Uani 0.699(3) 1 d . U P A 1
C52 C 0.0472(5) 0.6953(6) 0.5209(2) 0.0232(9) Uani 0.699(3) 1 d . U P A 1
C53 C -0.0285(5) 0.6142(4) 0.5560(2) 0.0232(8) Uani 0.699(3) 1 d . U P A 1
C54 C -0.1389(5) 0.6525(5) 0.6026(3) 0.0215(9) Uani 0.699(3) 1 d . U P A 1
C55 C -0.1784(8) 0.7722(6) 0.6167(3) 0.0204(12) Uani 0.699(3) 1 d . U P A 1
C56 C -0.1058(14) 0.8475(14) 0.5824(7) 0.0235(17) Uani 0.699(3) 1 d . U P A 1
C57 C -0.0705(4) 0.9320(3) 0.6157(2) 0.0230(8) Uani 0.699(3) 1 d . U P A 1
C58 C 0.0677(5) 0.9429(4) 0.5880(3) 0.0206(9) Uani 0.699(3) 1 d . U P A 1
C59 C 0.1161(5) 0.8684(5) 0.5380(2) 0.0204(9) Uani 0.699(3) 1 d . U P A 1
C60 C 0.0093(6) 0.8089(6) 0.5334(3) 0.0219(11) Uani 0.699(3) 1 d . U P A 1
C61 C 0.2878(4) 0.2402(4) 0.8096(2) 0.0274(9) Uani 0.699(3) 1 d . U P A 1
H61A H 0.3242 0.1848 0.7771 0.033 Uiso 0.699(3) 1 calc R U P A 1
H61B H 0.3659 0.2356 0.8348 0.033 Uiso 0.699(3) 1 calc R U P A 1
C62 C 0.1730(5) 0.2018(5) 0.8541(3) 0.0234(10) Uani 0.699(3) 1 d . U P A 1
C63 C 0.0845(7) 0.1476(6) 0.8316(3) 0.0243(12) Uani 0.699(3) 1 d . U P A 1
H63 H 0.0978 0.1333 0.7879 0.029 Uiso 0.699(3) 1 calc R U P A 1
C64 C -0.0235(10) 0.1144(14) 0.8731(6) 0.0225(19) Uani 0.699(3) 1 d . U P A 1
H64 H -0.0820 0.0767 0.8577 0.027 Uiso 0.699(3) 1 calc R U P A 1
C65 C -0.0445(11) 0.1366(10) 0.9360(5) 0.0160(14) Uani 0.699(3) 1 d . U P A 1
C66 C 0.0465(8) 0.1885(8) 0.9601(3) 0.0200(13) Uani 0.699(3) 1 d . U P A 1
H66 H 0.0337 0.2026 1.0037 0.024 Uiso 0.699(3) 1 calc R U P A 1
C67 C 0.1542(6) 0.2181(6) 0.9185(3) 0.0243(11) Uani 0.699(3) 1 d . U P A 1
H67 H 0.2170 0.2506 0.9346 0.029 Uiso 0.699(3) 1 calc R U P A 1
C68 C -0.1747(10) 0.1331(10) 1.0400(3) 0.0313(16) Uani 0.699(3) 1 d . U P A 1
H68A H -0.0907 0.0968 1.0622 0.047 Uiso 0.699(3) 1 calc R U P A 1
H68B H -0.2539 0.1058 1.0628 0.047 Uiso 0.699(3) 1 calc R U P A 1
H68C H -0.1968 0.2176 1.0391 0.047 Uiso 0.699(3) 1 calc R U P A 1
C69 C -0.1643(3) 0.4328(2) 0.84236(12) 0.0209(5) Uani 1 1 d . U . . .
H69A H -0.2375 0.4221 0.8186 0.025 Uiso 1 1 calc R U . . .
H69B H -0.1055 0.3549 0.8567 0.025 Uiso 1 1 calc R U . . .
C70 C -0.2343(3) 0.4933(2) 0.90040(12) 0.0205(5) Uani 1 1 d . U . . .
C71 C -0.3720(3) 0.5635(3) 0.90177(13) 0.0246(5) Uani 1 1 d . U . . .
H71 H -0.4217 0.5724 0.8655 0.029 Uiso 1 1 calc R U . . .
C72 C -0.4386(3) 0.6209(3) 0.95460(13) 0.0254(6) Uani 1 1 d . U . . .
H72 H -0.5323 0.6684 0.9543 0.030 Uiso 1 1 calc R U . . .
C73 C -0.3663(3) 0.6079(3) 1.00788(13) 0.0233(5) Uani 1 1 d . U . . .
C74 C -0.2280(3) 0.5381(3) 1.00743(13) 0.0262(6) Uani 1 1 d . U . . .
H74 H -0.1784 0.5291 1.0437 0.031 Uiso 1 1 calc R U . . .
C75 C -0.1639(3) 0.4824(2) 0.95454(13) 0.0236(5) Uani 1 1 d . U . . .
H75 H -0.0698 0.4356 0.9548 0.028 Uiso 1 1 calc R U . . .
C76 C -0.5609(3) 0.7328(3) 1.06369(16) 0.0360(7) Uani 1 1 d . U . . .
H76A H -0.5643 0.7975 1.0298 0.054 Uiso 1 1 calc R U . . .
H76B H -0.5894 0.7630 1.1054 0.054 Uiso 1 1 calc R U . . .
H76C H -0.6248 0.6885 1.0565 0.054 Uiso 1 1 calc R U . . .
O3 O -0.139(4) 0.117(3) 0.9775(16) 0.043(5) Uani 0.301(3) 1 d . U P A 2
C101 C 0.2178(9) 0.3509(7) 0.7487(5) 0.0149(15) Uani 0.301(3) 1 d . U P A 2
C102 C 0.3366(8) 0.3714(7) 0.6963(4) 0.0161(14) Uani 0.301(3) 1 d . U P A 2
C103 C 0.283(2) 0.383(2) 0.6363(11) 0.019(3) Uani 0.301(3) 1 d . U P A 2
C104 C 0.1367(12) 0.3953(10) 0.6419(5) 0.0164(19) Uani 0.301(3) 1 d . U P A 2
C105 C 0.0925(11) 0.3861(9) 0.7111(5) 0.0169(17) Uani 0.301(3) 1 d . U P A 2
C106 C -0.0354(15) 0.4551(14) 0.7316(8) 0.012(2) Uani 0.301(3) 1 d . U P A 2
C108 C 0.0741(16) 0.5038(16) 0.8201(10) 0.016(2) Uani 0.301(3) 1 d . U P A 2
C109 C 0.1983(10) 0.4351(9) 0.7976(5) 0.0128(16) Uani 0.301(3) 1 d . U P A 2
C110 C 0.3099(13) 0.4911(11) 0.8050(6) 0.0165(19) Uani 0.301(3) 1 d . U P A 2
C111 C 0.425(2) 0.489(2) 0.7609(11) 0.019(3) Uani 0.301(3) 1 d . U P A 2
C112 C 0.4376(9) 0.4230(8) 0.7042(5) 0.0193(15) Uani 0.301(3) 1 d . U P A 2
C113 C 0.4997(19) 0.4935(16) 0.6511(7) 0.018(2) Uani 0.301(3) 1 d . U P A 2
C114 C 0.4552(17) 0.4991(13) 0.5920(7) 0.019(2) Uani 0.301(3) 1 d . U P A 2
C115 C 0.349(2) 0.445(2) 0.5816(11) 0.020(3) Uani 0.301(3) 1 d . U P A 2
C116 C 0.2588(13) 0.5183(12) 0.5357(6) 0.019(2) Uani 0.301(3) 1 d . U P A 2
C117 C 0.1160(11) 0.5276(9) 0.5455(5) 0.0181(16) Uani 0.301(3) 1 d . U P A 2
C118 C 0.0521(10) 0.4652(10) 0.5979(6) 0.0174(17) Uani 0.301(3) 1 d . U P A 2
C119 C -0.0825(8) 0.5358(8) 0.6213(4) 0.0189(15) Uani 0.301(3) 1 d . U P A 2
C120 C -0.1218(9) 0.5341(9) 0.6866(5) 0.0164(15) Uani 0.301(3) 1 d . U P A 2
C121 C -0.193(3) 0.6367(18) 0.7121(12) 0.015(3) Uani 0.301(3) 1 d . U P A 2
C122 C -0.150(3) 0.613(2) 0.7737(16) 0.015(3) Uani 0.301(3) 1 d . U P A 2
C123 C -0.126(2) 0.7294(15) 0.7983(10) 0.016(3) Uani 0.301(3) 1 d . U P A 2
C124 C -0.0025(9) 0.7135(9) 0.8331(4) 0.0165(14) Uani 0.301(3) 1 d . U P A 2
C125 C 0.0914(9) 0.6078(8) 0.8422(4) 0.0165(14) Uani 0.301(3) 1 d . U P A 2
C126 C 0.2421(11) 0.5959(11) 0.8342(5) 0.0146(18) Uani 0.301(3) 1 d . U P A 2
C127 C 0.2891(11) 0.6945(10) 0.8162(5) 0.0162(17) Uani 0.301(3) 1 d . U P A 2
C128 C 0.4076(15) 0.6917(13) 0.7681(7) 0.018(2) Uani 0.301(3) 1 d . U P A 2
C129 C 0.4719(19) 0.5907(13) 0.7429(8) 0.017(2) Uani 0.301(3) 1 d . U P A 2
C130 C 0.5209(16) 0.5914(12) 0.6735(7) 0.015(2) Uani 0.301(3) 1 d . U P A 2
C131 C 0.498(3) 0.6991(17) 0.6384(13) 0.021(3) Uani 0.301(3) 1 d . U P A 2
C132 C 0.452(3) 0.698(2) 0.5727(12) 0.019(3) Uani 0.301(3) 1 d . U P A 2
C133 C 0.430(3) 0.6046(17) 0.5508(13) 0.017(3) Uani 0.301(3) 1 d . U P A 2
C134 C 0.3061(9) 0.6217(10) 0.5167(4) 0.0191(15) Uani 0.301(3) 1 d . U P A 2
C135 C 0.2127(10) 0.7293(8) 0.5059(4) 0.0202(15) Uani 0.301(3) 1 d . U P A 2
C136 C 0.0599(12) 0.7425(12) 0.5155(5) 0.0213(19) Uani 0.301(3) 1 d . U P A 2
C137 C 0.0123(11) 0.6434(10) 0.5337(5) 0.0185(16) Uani 0.301(3) 1 d . U P A 2
C138 C -0.1038(12) 0.6431(10) 0.5814(5) 0.0162(18) Uani 0.301(3) 1 d . U P A 2
C139 C -0.1715(19) 0.7457(13) 0.6074(7) 0.015(2) Uani 0.301(3) 1 d . U P A 2
C140 C -0.2156(15) 0.7440(11) 0.6755(6) 0.013(2) Uani 0.301(3) 1 d . U P A 2
C141 C -0.1357(8) 0.9126(7) 0.6446(4) 0.0175(14) Uani 0.301(3) 1 d . U P A 2
C142 C -0.121(3) 0.854(3) 0.5882(17) 0.0175(14) Uani 0.301(3) 1 d . U P A 2
C143 C -0.0068(14) 0.8462(11) 0.5432(6) 0.018(2) Uani 0.301(3) 1 d . U P A 2
C144 C 0.0990(12) 0.9043(11) 0.5526(6) 0.020(2) Uani 0.301(3) 1 d . U P A 2
C145 C 0.2310(19) 0.8309(17) 0.5300(12) 0.021(3) Uani 0.301(3) 1 d . U P A 2
C146 C 0.350(3) 0.817(2) 0.5605(12) 0.018(3) Uani 0.301(3) 1 d . U P A 2
C147 C 0.3373(19) 0.8771(18) 0.6175(11) 0.017(2) Uani 0.301(3) 1 d . U P A 2
C148 C 0.4307(10) 0.8010(9) 0.6630(5) 0.0204(15) Uani 0.301(3) 1 d . U P A 2
C149 C 0.3868(9) 0.7983(8) 0.7277(4) 0.0205(15) Uani 0.301(3) 1 d . U P A 2
C150 C 0.2512(12) 0.8719(11) 0.7504(6) 0.0180(19) Uani 0.301(3) 1 d . U P A 2
C151 C 0.1875(12) 0.8090(9) 0.8052(5) 0.0174(17) Uani 0.301(3) 1 d . U P A 2
C152 C 0.0442(12) 0.8172(11) 0.8131(6) 0.017(2) Uani 0.301(3) 1 d . U P A 2
C153 C -0.0406(18) 0.8905(15) 0.7674(7) 0.016(2) Uani 0.301(3) 1 d . U P A 2
C154 C -0.1497(12) 0.8344(10) 0.7585(6) 0.0133(19) Uani 0.301(3) 1 d . U P A 2
C155 C -0.1986(13) 0.8416(12) 0.6987(6) 0.017(2) Uani 0.301(3) 1 d . U P A 2
C156 C -0.0326(9) 0.9647(8) 0.6529(4) 0.0215(16) Uani 0.301(3) 1 d . U P A 2
C157 C 0.0892(12) 0.9598(10) 0.6058(6) 0.0159(19) Uani 0.301(3) 1 d . U P A 2
C158 C 0.2096(12) 0.9475(9) 0.6385(5) 0.0170(18) Uani 0.301(3) 1 d . U P A 2
C159 C 0.1656(12) 0.9429(10) 0.7080(6) 0.018(2) Uani 0.301(3) 1 d . U P A 2
C160 C 0.0206(18) 0.952(2) 0.7147(9) 0.019(3) Uani 0.301(3) 1 d . U P A 2
C161 C 0.2592(9) 0.2209(8) 0.7782(4) 0.0192(16) Uani 0.301(3) 1 d . U P A 2
H16A H 0.2682 0.1707 0.7440 0.023 Uiso 0.301(3) 1 calc R U P A 2
H16B H 0.3521 0.2033 0.7944 0.023 Uiso 0.301(3) 1 calc R U P A 2
C162 C 0.1540(14) 0.1911(11) 0.8328(6) 0.019(2) Uani 0.301(3) 1 d . U P A 2
C163 C 0.0441(14) 0.1475(15) 0.8235(8) 0.023(3) Uani 0.301(3) 1 d . U P A 2
H163 H 0.0364 0.1321 0.7817 0.027 Uiso 0.301(3) 1 calc R U P A 2
C164 C -0.053(3) 0.126(3) 0.8724(16) 0.025(4) Uani 0.301(3) 1 d . U P A 2
H164 H -0.1298 0.0989 0.8652 0.030 Uiso 0.301(3) 1 calc R U P A 2
C165 C -0.032(4) 0.148(3) 0.9390(16) 0.034(5) Uani 0.301(3) 1 d . U P A 2
C166 C 0.069(2) 0.189(2) 0.9443(8) 0.026(3) Uani 0.301(3) 1 d . U P A 2
H166 H 0.0789 0.2058 0.9856 0.031 Uiso 0.301(3) 1 calc R U P A 2
C167 C 0.1639(15) 0.2106(12) 0.8959(7) 0.021(2) Uani 0.301(3) 1 d . U P A 2
H167 H 0.2383 0.2392 0.9042 0.025 Uiso 0.301(3) 1 calc R U P A 2
C168 C -0.138(3) 0.150(3) 1.0359(13) 0.053(6) Uani 0.301(3) 1 d . U P A 2
H16C H -0.2142 0.1288 1.0654 0.079 Uiso 0.301(3) 1 calc R U P A 2
H16D H -0.1514 0.2336 1.0324 0.079 Uiso 0.301(3) 1 calc R U P A 2
H16E H -0.0478 0.1096 1.0523 0.079 Uiso 0.301(3) 1 calc R U P A 2

loop_
_atom_site_aniso_label
_atom_site_aniso_U_11
_atom_site_aniso_U_22
_atom_site_aniso_U_33
_atom_site_aniso_U_23
_atom_site_aniso_U_13
_atom_site_aniso_U_12
S1 0.0453(5) 0.0476(5) 0.0352(4) 0.0111(4) -0.0162(4) -0.0239(4)
S2 0.0384(5) 0.0443(5) 0.0565(6) -0.0024(4) -0.0227(4) -0.0089(4)
C77 0.0276(13) 0.0264(14) 0.0301(14) -0.0024(11) -0.0007(11) -0.0113(11)
S3 0.0335(4) 0.0655(7) 0.0355(5) -0.0046(4) 0.0021(4) 0.0100(4)
S4 0.0700(7) 0.0409(5) 0.0513(6) 0.0086(4) -0.0120(5) -0.0270(5)
C78 0.0354(16) 0.0257(15) 0.0377(16) -0.0068(12) -0.0153(13) 0.0026(12)
S5 0.0369(5) 0.0543(6) 0.0569(6) -0.0052(5) -0.0168(4) -0.0165(4)
S6 0.0525(6) 0.0645(7) 0.0494(6) -0.0090(5) -0.0202(5) -0.0184(5)
C79 0.0283(14) 0.0285(15) 0.0417(17) -0.0040(13) -0.0017(13) -0.0086(12)
O1 0.025(2) 0.031(3) 0.0173(18) -0.0007(19) 0.0021(15) -0.011(2)
O2 0.0280(10) 0.0459(13) 0.0217(10) -0.0112(9) 0.0022(8) -0.0017(9)
C1 0.0163(16) 0.0180(18) 0.0204(18) -0.0011(14) -0.0019(14) -0.0006(13)
C2 0.0133(15) 0.0204(17) 0.0248(18) -0.0016(13) 0.0013(13) 0.0029(12)
C3 0.010(3) 0.019(2) 0.023(3) 0.004(2) -0.0059(19) -0.0015(18)
C4 0.0138(18) 0.023(2) 0.014(2) 0.0005(15) -0.0042(14) -0.0033(17)
C5 0.0170(17) 0.0182(19) 0.0125(19) -0.0001(14) -0.0018(14) -0.0021(14)
C6 0.012(2) 0.022(3) 0.011(2) 0.0014(17) 0.0003(18) -0.0037(17)
C7 0.0171(17) 0.0234(19) 0.0107(15) -0.0016(13) 0.0000(12) -0.0022(14)
C8 0.0229(17) 0.0243(17) 0.0124(15) -0.0043(12) -0.0046(12) -0.0023(13)
C9 0.0185(18) 0.022(2) 0.0167(18) -0.0017(18) -0.0072(13) -0.0051(17)
C10 0.021(2) 0.025(2) 0.023(2) -0.0024(15) -0.0128(16) -0.0088(16)
C11 0.011(2) 0.027(2) 0.028(3) -0.0002(18) -0.0086(17) -0.0059(18)
C12 0.0071(18) 0.022(3) 0.023(2) -0.0008(19) -0.0058(14) 0.001(2)
C13 0.0099(19) 0.025(3) 0.028(2) 0.001(2) 0.0004(14) -0.002(2)
C14 0.011(2) 0.019(2) 0.026(3) -0.0035(18) 0.0041(18) 0.0010(16)
C15 0.0179(17) 0.0190(18) 0.0254(18) -0.0038(14) 0.0033(15) 0.0031(14)
C16 0.021(3) 0.017(3) 0.020(2) -0.0051(16) 0.006(2) -0.002(2)
C17 0.029(2) 0.016(2) 0.018(2) -0.0057(15) -0.0006(16) -0.0063(17)
C18 0.024(2) 0.0168(18) 0.0175(18) -0.0026(14) -0.0014(15) -0.0075(16)
C19 0.019(3) 0.028(3) 0.017(2) -0.0016(18) -0.0024(18) -0.008(2)
C20 0.0145(10) 0.0219(12) 0.0147(10) -0.0001(8) -0.0003(8) -0.0046(8)
C21 0.013(3) 0.016(3) 0.017(2) 0.001(2) 0.0033(17) 0.000(2)
C22 0.013(2) 0.021(3) 0.014(2) -0.0004(19) 0.0035(16) 0.000(2)
C23 0.016(2) 0.024(2) 0.016(2) -0.0052(17) -0.0011(17) 0.0020(15)
C24 0.025(3) 0.019(2) 0.020(3) -0.0075(19) -0.0019(19) -0.0001(19)
C25 0.022(2) 0.0201(18) 0.0151(17) -0.0066(13) -0.0039(19) -0.0036(18)
C26 0.022(2) 0.025(2) 0.023(2) -0.0086(17) -0.0085(16) -0.0073(16)
C27 0.028(2) 0.019(2) 0.029(2) -0.0009(17) -0.0109(18) -0.0098(17)
C28 0.0233(18) 0.0260(19) 0.0309(19) 0.0027(15) -0.0079(15) -0.0144(16)
C29 0.0138(16) 0.030(2) 0.032(2) 0.0026(17) -0.0062(14) -0.0116(14)
C30 0.010(3) 0.024(3) 0.035(2) -0.004(3) 0.0010(17) -0.006(3)
C31 0.014(2) 0.031(3) 0.030(3) -0.002(2) 0.006(2) -0.011(2)
C32 0.019(3) 0.028(3) 0.019(2) 0.000(3) 0.0089(18) -0.002(3)
C33 0.019(3) 0.030(3) 0.015(2) -0.0066(18) 0.0061(17) -0.0002(19)
C34 0.026(3) 0.025(3) 0.018(3) -0.009(2) 0.0074(19) -0.004(2)
C35 0.028(3) 0.027(2) 0.0151(19) -0.0082(14) 0.003(2) -0.006(2)
C36 0.030(2) 0.030(2) 0.015(2) -0.0086(16) -0.0019(16) -0.0125(17)
C37 0.029(2) 0.023(2) 0.017(2) -0.0089(16) -0.0018(16) -0.0121(16)
C38 0.0223(17) 0.0271(19) 0.0195(16) -0.0039(14) -0.0021(13) -0.0142(15)
C39 0.0183(17) 0.034(2) 0.0219(18) -0.0019(16) -0.0050(14) -0.0138(15)
C40 0.011(3) 0.025(3) 0.018(2) -0.005(2) 0.0005(17) -0.007(3)
C41 0.0105(18) 0.024(3) 0.017(2) -0.0027(17) -0.0029(15) 0.000(2)
C42 0.0109(18) 0.021(2) 0.021(2) -0.0047(17) -0.0016(17) 0.0009(14)
C43 0.0165(16) 0.0185(17) 0.0261(18) -0.0015(13) -0.0038(14) 0.0024(13)
C44 0.018(3) 0.013(2) 0.026(3) -0.0071(17) -0.0007(19) 0.003(2)
C45 0.027(2) 0.0119(19) 0.028(2) -0.0019(15) -0.0096(17) -0.0034(17)
C46 0.024(2) 0.018(2) 0.025(2) 0.0031(15) -0.0055(17) -0.0082(19)
C47 0.024(4) 0.025(4) 0.029(2) 0.005(2) -0.007(2) -0.012(2)
C48 0.016(2) 0.032(3) 0.024(4) 0.004(2) -0.002(2) -0.0106(19)
C49 0.016(3) 0.028(3) 0.015(2) 0.004(2) 0.0042(19) -0.0044(19)
C50 0.0232(19) 0.032(2) 0.0133(16) 0.0017(15) 0.0064(13) -0.0062(16)
C51 0.0299(19) 0.032(2) 0.0102(15) -0.0049(13) 0.0034(13) -0.0072(15)
C52 0.028(2) 0.033(3) 0.0108(18) -0.0008(18) -0.0045(14) -0.0104(19)
C53 0.027(2) 0.034(2) 0.0126(18) -0.0022(15) -0.0047(16) -0.0142(17)
C54 0.016(2) 0.035(2) 0.017(2) -0.0045(17) -0.0052(15) -0.0105(16)
C55 0.013(2) 0.030(3) 0.019(2) -0.0024(18) -0.0070(17) -0.004(2)
C56 0.020(4) 0.029(3) 0.020(3) 0.004(2) -0.007(2) -0.003(3)
C57 0.0180(16) 0.0212(18) 0.0254(18) 0.0035(14) -0.0059(14) 0.0004(13)
C58 0.0202(19) 0.019(2) 0.021(2) 0.0041(16) -0.0053(16) -0.0033(15)
C59 0.022(2) 0.024(2) 0.013(2) 0.0053(15) -0.0027(14) -0.0058(17)
C60 0.021(2) 0.032(3) 0.012(2) 0.0042(18) -0.0052(15) -0.008(2)
C61 0.0219(18) 0.0225(19) 0.031(2) 0.0023(16) 0.0018(16) 0.0005(14)
C62 0.018(2) 0.019(2) 0.029(3) 0.003(2) -0.003(2) -0.0006(15)
C63 0.026(3) 0.022(2) 0.021(2) -0.0033(17) 0.003(2) -0.002(2)
C64 0.027(4) 0.020(4) 0.021(2) -0.005(2) -0.003(3) -0.004(4)
C65 0.017(2) 0.016(3) 0.017(2) -0.0017(17) -0.0042(16) -0.006(2)
C66 0.019(3) 0.025(3) 0.016(3) -0.001(2) -0.003(2) -0.0066(19)
C67 0.021(2) 0.034(3) 0.019(3) -0.001(2) -0.005(2) -0.0100(17)
C68 0.035(4) 0.037(4) 0.014(2) 0.0006(19) 0.0064(19) -0.002(3)
C69 0.0185(11) 0.0250(13) 0.0179(11) 0.0002(9) 0.0027(9) -0.0074(9)
C70 0.0193(11) 0.0240(13) 0.0159(11) 0.0028(9) 0.0024(9) -0.0065(9)
C71 0.0202(12) 0.0322(14) 0.0179(12) 0.0000(10) -0.0011(9) -0.0034(10)
C72 0.0174(11) 0.0316(15) 0.0224(12) -0.0008(10) 0.0000(9) -0.0010(10)
C73 0.0208(12) 0.0280(14) 0.0190(12) -0.0035(10) 0.0020(9) -0.0045(10)
C74 0.0216(12) 0.0351(15) 0.0190(12) -0.0009(10) -0.0026(10) -0.0035(11)
C75 0.0180(11) 0.0280(14) 0.0204(12) 0.0019(10) -0.0013(9) -0.0014(10)
C76 0.0288(15) 0.0427(19) 0.0321(16) -0.0126(14) 0.0058(12) -0.0024(13)
O3 0.040(8) 0.036(9) 0.044(6) 0.009(5) 0.007(5) -0.008(6)
C101 0.013(3) 0.016(3) 0.015(3) -0.003(2) 0.000(2) -0.002(2)
C102 0.011(3) 0.013(3) 0.019(3) -0.002(2) 0.001(2) 0.004(2)
C103 0.018(5) 0.021(6) 0.017(4) -0.008(3) 0.000(3) -0.002(4)
C104 0.013(4) 0.021(4) 0.015(4) -0.008(3) 0.002(3) -0.003(3)
C105 0.015(3) 0.018(4) 0.017(3) -0.003(3) -0.001(2) -0.003(3)
C106 0.011(4) 0.010(4) 0.017(4) -0.002(3) 0.000(3) -0.005(3)
C108 0.013(4) 0.020(5) 0.013(5) -0.003(3) -0.001(3) -0.004(3)
C109 0.012(3) 0.016(4) 0.009(4) 0.001(3) 0.000(3) -0.003(3)
C110 0.013(3) 0.021(4) 0.014(4) 0.000(3) -0.006(3) -0.001(3)
C111 0.013(5) 0.022(5) 0.019(5) -0.001(3) 0.000(3) -0.001(3)
C112 0.014(3) 0.020(3) 0.021(3) -0.002(3) -0.001(3) 0.000(3)
C113 0.014(5) 0.021(5) 0.017(4) -0.005(3) 0.002(3) -0.002(3)
C114 0.016(4) 0.019(4) 0.019(5) -0.004(3) 0.002(3) -0.002(3)
C115 0.020(5) 0.022(5) 0.018(5) -0.010(3) 0.002(3) -0.001(4)
C116 0.016(4) 0.027(4) 0.016(4) -0.010(3) 0.007(3) -0.006(3)
C117 0.019(3) 0.028(4) 0.011(4) -0.009(3) 0.006(3) -0.013(3)
C118 0.016(3) 0.024(4) 0.013(4) -0.004(3) -0.001(3) -0.008(3)
C119 0.014(3) 0.030(4) 0.018(3) -0.006(2) -0.002(2) -0.011(3)
C120 0.010(3) 0.018(3) 0.022(3) 0.000(3) -0.005(3) -0.005(3)
C121 0.006(5) 0.021(4) 0.017(4) 0.000(3) -0.001(3) -0.004(4)
C122 0.007(5) 0.022(4) 0.017(4) -0.004(3) 0.000(3) -0.005(4)
C123 0.011(4) 0.019(5) 0.018(5) -0.006(4) -0.001(3) -0.003(4)
C124 0.016(3) 0.022(3) 0.012(3) -0.005(2) 0.001(2) -0.005(3)
C125 0.015(3) 0.025(3) 0.008(3) -0.002(2) 0.000(2) -0.004(2)
C126 0.017(3) 0.019(4) 0.009(3) 0.000(3) -0.006(2) -0.007(3)
C127 0.012(3) 0.022(4) 0.017(4) -0.004(3) -0.004(3) -0.006(3)
C128 0.013(5) 0.020(4) 0.021(4) -0.004(3) -0.003(3) -0.005(3)
C129 0.011(4) 0.021(5) 0.018(4) -0.001(3) -0.002(3) -0.004(4)
C130 0.004(4) 0.017(4) 0.022(4) -0.005(3) 0.003(3) -0.002(4)
C131 0.013(5) 0.019(5) 0.031(4) 0.002(3) 0.001(3) -0.006(4)
C132 0.012(5) 0.021(4) 0.022(5) -0.001(3) 0.005(4) -0.004(3)
C133 0.012(5) 0.021(5) 0.016(5) -0.004(4) 0.006(3) -0.006(4)
C134 0.022(3) 0.023(4) 0.011(3) 0.001(3) 0.004(2) -0.008(3)
C135 0.019(3) 0.027(3) 0.013(3) 0.001(3) 0.000(3) -0.006(3)
C136 0.024(4) 0.027(4) 0.015(4) -0.001(3) -0.003(3) -0.009(3)
C137 0.020(4) 0.027(4) 0.010(4) -0.004(3) 0.001(3) -0.009(3)
C138 0.013(4) 0.027(4) 0.009(4) -0.005(3) 0.000(3) -0.006(3)
C139 0.011(4) 0.023(4) 0.010(4) -0.001(3) -0.004(3) -0.004(3)
C140 0.006(4) 0.018(4) 0.015(4) -0.006(3) -0.003(3) 0.000(3)
C141 0.009(3) 0.019(3) 0.020(3) 0.002(2) -0.005(2) 0.003(2)
C142 0.009(3) 0.019(3) 0.020(3) 0.002(2) -0.005(2) 0.003(2)
C143 0.020(4) 0.021(5) 0.011(4) 0.003(3) -0.006(3) -0.004(3)
C144 0.015(4) 0.023(5) 0.020(4) -0.002(3) 0.000(3) -0.005(3)
C145 0.018(5) 0.024(5) 0.020(5) 0.002(4) 0.001(4) -0.006(3)
C146 0.014(5) 0.018(5) 0.022(5) 0.000(4) 0.005(4) -0.006(3)
C147 0.012(5) 0.012(5) 0.027(4) 0.004(3) 0.004(3) -0.007(3)
C148 0.015(3) 0.017(3) 0.027(3) 0.000(3) -0.001(3) -0.005(3)
C149 0.016(3) 0.021(3) 0.028(3) -0.003(3) -0.008(2) -0.008(3)
C150 0.019(3) 0.018(4) 0.019(4) -0.004(3) -0.004(3) -0.006(3)
C151 0.017(4) 0.022(4) 0.015(4) -0.005(3) -0.002(3) -0.007(3)
C152 0.015(4) 0.021(4) 0.015(4) -0.007(3) -0.001(3) -0.004(3)
C153 0.014(4) 0.016(4) 0.018(5) -0.007(3) -0.003(3) 0.001(3)
C154 0.008(4) 0.016(4) 0.015(4) -0.006(3) 0.001(3) 0.001(3)
C155 0.012(4) 0.022(4) 0.016(4) -0.007(3) -0.002(3) -0.001(3)
C156 0.019(3) 0.017(4) 0.025(3) 0.001(3) -0.002(3) -0.002(3)
C157 0.016(4) 0.014(4) 0.017(4) 0.004(3) -0.001(3) -0.006(3)
C158 0.016(4) 0.012(4) 0.023(4) 0.001(3) -0.004(3) -0.005(3)
C159 0.016(4) 0.017(4) 0.021(4) -0.002(3) -0.001(3) -0.006(3)
C160 0.018(5) 0.017(5) 0.021(4) -0.003(3) -0.002(3) -0.001(4)
C161 0.018(3) 0.019(3) 0.019(4) -0.002(3) -0.002(3) -0.002(3)
C162 0.020(4) 0.017(5) 0.017(4) 0.003(4) -0.003(3) -0.001(3)
C163 0.017(5) 0.016(5) 0.032(5) 0.001(4) -0.006(4) 0.002(4)
C164 0.022(7) 0.013(7) 0.034(5) 0.000(4) -0.001(5) 0.004(7)
C165 0.037(7) 0.031(10) 0.032(6) 0.000(5) 0.001(5) -0.010(6)
C166 0.033(6) 0.025(6) 0.016(6) 0.003(5) -0.001(4) -0.006(5)
C167 0.026(5) 0.023(5) 0.013(5) 0.006(4) -0.004(4) -0.008(4)
C168 0.057(14) 0.035(10) 0.054(7) 0.000(6) -0.004(7) 0.004(9)

loop_
_atom_type_symbol
_atom_type_description
_atom_type_scat_dispersion_real
_atom_type_scat_dispersion_imag
_atom_type_scat_source
C C 0.0033 0.0016 'International Tables Vol C Tables 4.2.6.8 and 6.1.1.4'
H H 0.0000 0.0000 'International Tables Vol C Tables 4.2.6.8 and 6.1.1.4'
O O 0.0106 0.0060 'International Tables Vol C Tables 4.2.6.8 and 6.1.1.4'
S S 0.1246 0.1234 'International Tables Vol C Tables 4.2.6.8 and 6.1.1.4'

loop_
_geom_angle_atom_site_label_1
_geom_angle_atom_site_label_2
_geom_angle_atom_site_label_3
_geom_angle
S1 C77 S2 179.5(3)
S4 C78 S3 177.9(2)
S6 C79 S5 178.0(3)
C65 O1 C68 118.0(7)
C73 O2 C76 116.8(2)
C18 C1 C5 108.2(3)
C18 C1 C2 110.8(3)
C5 C1 C2 100.6(3)
C18 C1 C61 112.4(4)
C5 C1 C61 114.9(4)
C2 C1 C61 109.2(3)
C15 C2 C3 120.4(4)
C15 C2 C1 122.6(4)
C3 C2 C1 110.3(4)
C12 C3 C2 120.5(7)
C12 C3 C4 120.1(8)
C2 C3 C4 108.8(5)
C9 C4 C5 121.3(4)
C9 C4 C3 119.9(6)
C5 C4 C3 108.5(5)
C6 C5 C4 119.8(5)
C6 C5 C1 123.3(5)
C4 C5 C1 109.6(4)
C5 C6 C7 119.0(6)
C5 C6 C20 125.0(5)
C7 C6 C20 109.0(4)
C8 C7 C6 121.5(4)
C8 C7 C22 119.8(5)
C6 C7 C22 108.7(5)
C7 C8 C9 119.5(4)
C7 C8 C25 120.4(4)
C9 C8 C25 107.7(4)
C4 C9 C8 118.8(5)
C4 C9 C10 119.9(4)
C8 C9 C10 108.8(4)
C11 C10 C9 120.1(5)
C11 C10 C26 119.9(5)
C9 C10 C26 107.7(5)
C10 C11 C12 121.1(6)
C10 C11 C29 119.9(5)
C12 C11 C29 107.3(5)
C3 C12 C13 119.0(6)
C3 C12 C11 118.8(7)
C13 C12 C11 109.4(6)
C14 C13 C12 119.7(6)
C14 C13 C30 119.2(6)
C12 C13 C30 108.7(6)
C13 C14 C15 120.4(5)
C13 C14 C33 120.1(6)
C15 C14 C33 108.1(5)
C2 C15 C14 120.0(4)
C2 C15 C16 121.2(4)
C14 C15 C16 107.3(5)
C17 C16 C34 119.3(8)
C17 C16 C15 119.3(7)
C34 C16 C15 108.5(7)
C16 C17 C37 120.4(6)
C16 C17 C18 120.6(6)
C37 C17 C18 108.3(4)
C19 C18 C17 108.4(5)
C19 C18 C1 124.7(4)
C17 C18 C1 121.4(4)
C18 C19 C38 108.5(6)
C18 C19 C20 124.3(5)
C38 C19 C20 122.4(5)
C122 C20 C106 96.0(14)
C6 C20 C19 107.7(4)
C122 C20 C69 111.1(14)
C106 C20 C69 111.6(7)
C6 C20 C69 113.8(4)
C19 C20 C69 112.6(4)
C6 C20 C21 99.0(6)
C19 C20 C21 110.9(6)
C69 C20 C21 112.1(6)
C122 C20 C108 111.2(14)
C106 C20 C108 107.8(8)
C69 C20 C108 117.1(8)
C22 C21 C40 123.4(9)
C22 C21 C20 111.6(9)
C40 C21 C20 118.5(8)
C21 C22 C23 120.5(8)
C21 C22 C7 109.2(7)
C23 C22 C7 119.6(7)
C22 C23 C24 120.0(6)
C22 C23 C42 119.0(6)
C24 C23 C42 108.6(5)
C25 C24 C23 120.5(6)
C25 C24 C44 119.9(7)
C23 C24 C44 107.7(5)
C24 C25 C26 120.5(5)
C24 C25 C8 119.7(5)
C26 C25 C8 108.3(4)
C27 C26 C25 119.9(4)
C27 C26 C10 120.2(5)
C25 C26 C10 107.6(5)
C26 C27 C45 119.9(5)
C26 C27 C28 119.7(5)
C45 C27 C28 108.1(5)
C29 C28 C47 120.1(5)
C29 C28 C27 120.1(4)
C47 C28 C27 107.1(5)
C28 C29 C11 120.1(4)
C28 C29 C30 120.0(5)
C11 C29 C30 107.7(5)
C31 C30 C13 122.4(9)
C31 C30 C29 118.6(7)
C13 C30 C29 106.9(7)
C30 C31 C48 120.9(8)
C30 C31 C32 118.1(10)
C48 C31 C32 108.7(9)
C33 C32 C31 121.3(10)
C33 C32 C50 118.1(9)
C31 C32 C50 108.7(7)
C32 C33 C14 118.9(7)
C32 C33 C34 120.9(7)
C14 C33 C34 108.5(6)
C35 C34 C16 121.4(8)
C35 C34 C33 119.3(7)
C16 C34 C33 107.6(7)
C34 C35 C51 120.4(6)
C34 C35 C36 118.8(6)
C51 C35 C36 107.9(5)
C37 C36 C53 119.3(5)
C37 C36 C35 119.7(4)
C53 C36 C35 108.5(5)
C36 C37 C17 120.3(4)
C36 C37 C38 120.5(5)
C17 C37 C38 106.4(4)
C39 C38 C37 119.9(4)
C39 C38 C19 120.8(5)
C37 C38 C19 108.4(5)
C38 C39 C54 120.0(4)
C38 C39 C40 119.0(5)
C54 C39 C40 107.8(6)
C21 C40 C41 117.9(8)
C21 C40 C39 123.5(8)
C41 C40 C39 107.1(8)
C42 C41 C40 120.3(6)
C42 C41 C55 119.7(5)
C40 C41 C55 108.6(6)
C41 C42 C43 120.3(5)
C41 C42 C23 118.8(5)
C43 C42 C23 108.0(4)
C57 C43 C42 120.4(4)
C57 C43 C44 120.1(4)
C42 C43 C44 108.2(4)
C45 C44 C43 119.9(6)
C45 C44 C24 119.5(7)
C43 C44 C24 107.5(5)
C44 C45 C46 119.6(6)
C44 C45 C27 120.3(6)
C46 C45 C27 108.4(5)
C58 C46 C47 119.8(6)
C58 C46 C45 120.8(5)
C47 C46 C45 107.5(6)
C48 C47 C46 120.4(9)
C48 C47 C28 119.2(7)
C46 C47 C28 108.9(7)
C47 C48 C31 121.2(8)
C47 C48 C49 119.9(11)
C31 C48 C49 107.7(9)
C59 C49 C50 119.7(7)
C59 C49 C48 119.2(8)
C50 C49 C48 108.1(7)
C51 C50 C49 120.7(5)
C51 C50 C32 120.7(6)
C49 C50 C32 106.8(6)
C50 C51 C35 120.6(4)
C50 C51 C52 119.6(4)
C35 C51 C52 108.2(4)
C60 C52 C51 120.3(5)
C60 C52 C53 120.2(4)
C51 C52 C53 107.4(5)
C54 C53 C36 120.3(5)
C54 C53 C52 119.8(4)
C36 C53 C52 107.9(5)
C53 C54 C55 120.4(5)
C53 C54 C39 119.9(5)
C55 C54 C39 107.6(5)
C56 C55 C54 118.7(8)
C56 C55 C41 120.5(8)
C54 C55 C41 108.8(6)
C55 C56 C60 121.5(12)
C55 C56 C57 119.3(10)
C60 C56 C57 108.0(10)
C43 C57 C58 120.0(4)
C43 C57 C56 119.7(6)
C58 C57 C56 107.8(6)
C46 C58 C59 120.5(4)
C46 C58 C57 119.6(5)
C59 C58 C57 108.2(5)
C49 C59 C58 120.3(5)
C49 C59 C60 119.1(6)
C58 C59 C60 109.0(5)
C52 C60 C56 119.4(8)
C52 C60 C59 120.7(5)
C56 C60 C59 107.1(8)
C62 C61 C1 115.2(3)
C62 C61 H61A 108.5
C1 C61 H61A 108.5
C62 C61 H61B 108.5
C1 C61 H61B 108.5
H61A C61 H61B 107.5
C67 C62 C63 118.5(5)
C67 C62 C61 120.6(5)
C63 C62 C61 121.0(5)
C62 C63 C64 120.4(7)
C62 C63 H63 119.8
C64 C63 H63 119.8
C65 C64 C63 120.0(10)
C65 C64 H64 120.0
C63 C64 H64 120.0
O1 C65 C64 119.2(8)
O1 C65 C66 120.4(8)
C64 C65 C66 120.3(9)
C67 C66 C65 118.6(7)
C67 C66 H66 120.7
C65 C66 H66 120.7
C62 C67 C66 122.1(5)
C62 C67 H67 119.0
C66 C67 H67 119.0
O1 C68 H68A 109.5
O1 C68 H68B 109.5
H68A C68 H68B 109.5
O1 C68 H68C 109.5
H68A C68 H68C 109.5
H68B C68 H68C 109.5
C70 C69 C20 113.7(2)
C70 C69 H69A 108.8
C20 C69 H69A 108.8
C70 C69 H69B 108.8
C20 C69 H69B 108.8
H69A C69 H69B 107.7
C71 C70 C75 117.6(2)
C71 C70 C69 120.9(2)
C75 C70 C69 121.5(2)
C72 C71 C70 122.0(3)
C72 C71 H71 119.0
C70 C71 H71 119.0
C71 C72 C73 119.2(2)
C71 C72 H72 120.4
C73 C72 H72 120.4
O2 C73 C72 124.4(2)
O2 C73 C74 115.8(2)
C72 C73 C74 119.7(3)
C75 C74 C73 120.1(3)
C75 C74 H74 119.9
C73 C74 H74 119.9
C74 C75 C70 121.4(2)
C74 C75 H75 119.3
C70 C75 H75 119.3
O2 C76 H76A 109.5
O2 C76 H76B 109.5
H76A C76 H76B 109.5
O2 C76 H76C 109.5
H76A C76 H76C 109.5
H76B C76 H76C 109.5
C168 O3 C165 107(2)
C105 C101 C109 109.1(7)
C105 C101 C102 101.6(8)
C109 C101 C102 108.0(7)
C105 C101 C161 115.6(8)
C109 C101 C161 113.0(8)
C102 C101 C161 108.7(7)
C112 C102 C103 121.9(11)
C112 C102 C101 125.1(8)
C103 C102 C101 106.3(10)
C104 C103 C102 113.4(15)
C104 C103 C115 120(2)
C102 C103 C115 116.7(16)
C118 C104 C103 122.2(14)
C118 C104 C105 122.8(10)
C103 C104 C105 105.4(13)
C106 C105 C104 117.4(11)
C106 C105 C101 124.3(10)
C104 C105 C101 110.8(9)
C105 C106 C120 120.6(13)
C105 C106 C20 124.0(11)
C120 C106 C20 109.4(10)
C109 C108 C125 111.5(13)
C109 C108 C20 120.7(13)
C125 C108 C20 122.5(11)
C108 C109 C110 107.6(12)
C108 C109 C101 125.3(11)
C110 C109 C101 122.1(9)
C111 C110 C126 119.1(15)
C111 C110 C109 123.0(14)
C126 C110 C109 107.3(10)
C110 C111 C129 120(2)
C110 C111 C112 116.7(17)
C129 C111 C112 111.4(14)
C102 C112 C113 122.7(10)
C102 C112 C111 121.4(10)
C113 C112 C111 102.9(11)
C114 C113 C130 121.9(15)
C114 C113 C112 116.1(13)
C130 C113 C112 110.6(11)
C113 C114 C133 120.5(17)
C113 C114 C115 122.8(15)
C133 C114 C115 104.9(15)
C116 C115 C114 110.5(17)
C116 C115 C103 117.3(19)
C114 C115 C103 119.6(17)
C117 C116 C134 119.3(11)
C117 C116 C115 119.2(14)
C134 C116 C115 107.6(13)
C116 C117 C118 123.5(10)
C116 C117 C137 120.1(11)
C118 C117 C137 106.1(9)
C104 C118 C117 118.0(9)
C104 C118 C119 118.1(11)
C117 C118 C119 110.7(10)
C120 C119 C138 120.3(9)
C120 C119 C118 119.8(9)
C138 C119 C118 106.0(9)
C119 C120 C121 119.5(14)
C119 C120 C106 121.0(10)
C121 C120 C106 111.2(14)
C120 C121 C140 122(2)
C120 C121 C122 100.9(19)
C140 C121 C122 125(2)
C121 C122 C20 121(2)
C121 C122 C123 112(2)
C20 C122 C123 121(2)
C154 C123 C124 110.2(14)
C154 C123 C122 120.0(18)
C124 C123 C122 117.7(16)
C125 C124 C152 120.9(8)
C125 C124 C123 121.2(10)
C152 C124 C123 105.0(10)
C124 C125 C126 121.2(9)
C124 C125 C108 122.3(10)
C126 C125 C108 105.7(9)
C127 C126 C110 120.4(10)
C127 C126 C125 118.8(10)
C110 C126 C125 107.8(10)
C126 C127 C128 119.7(10)
C126 C127 C151 120.2(10)
C128 C127 C151 107.2(11)
C129 C128 C149 119.7(13)
C129 C128 C127 118.4(13)
C149 C128 C127 110.6(11)
C128 C129 C111 122.6(17)
C128 C129 C130 120.2(14)
C111 C129 C130 106.1(14)
C131 C130 C113 123.0(16)
C131 C130 C129 115.9(15)
C113 C130 C129 109.0(12)
C148 C131 C130 125(2)
C148 C131 C132 111.0(18)
C130 C131 C132 112(2)
C133 C132 C146 120(2)
C133 C132 C131 126(2)
C146 C132 C131 103.6(17)
C132 C133 C114 117(2)
C132 C133 C134 118.8(18)
C114 C133 C134 111.6(16)
C135 C134 C116 121.6(9)
C135 C134 C133 121.9(12)
C116 C134 C133 105.4(11)
C134 C135 C145 120.9(10)
C134 C135 C136 120.6(9)
C145 C135 C136 105.0(11)
C137 C136 C143 120.8(11)
C137 C136 C135 118.5(11)
C143 C136 C135 108.8(11)
C136 C137 C138 121.3(10)
C136 C137 C117 119.8(10)
C138 C137 C117 105.8(10)
C139 C138 C119 119.8(11)
C139 C138 C137 117.9(11)
C119 C138 C137 111.4(10)
C138 C139 C140 120.0(13)
C138 C139 C142 121.5(17)
C140 C139 C142 105.9(16)
C121 C140 C155 121.7(14)
C121 C140 C139 117.7(14)
C155 C140 C139 110.5(12)
C156 C141 C142 119.1(15)
C156 C141 C155 122.1(8)
C142 C141 C155 106.3(16)
C143 C142 C141 122(3)
C143 C142 C139 117(2)
C141 C142 C139 108(2)
C142 C143 C136 121.7(19)
C142 C143 C144 117.6(18)
C136 C143 C144 109.6(11)
C157 C144 C145 119.5(13)
C157 C144 C143 122.0(11)
C145 C144 C143 105.6(13)
C146 C145 C144 121(2)
C146 C145 C135 118.0(16)
C144 C145 C135 111.0(15)
C145 C146 C147 119(2)
C145 C146 C132 121(2)
C147 C146 C132 107.0(19)
C158 C147 C146 120(2)
C158 C147 C148 121.1(17)
C146 C147 C148 108.6(16)
C131 C148 C149 118.6(13)
C131 C148 C147 109.8(15)
C149 C148 C147 119.0(11)
C148 C149 C128 121.2(10)
C148 C149 C150 120.2(9)
C128 C149 C150 106.8(10)
C159 C150 C149 120.4(11)
C159 C150 C151 118.2(10)
C149 C150 C151 109.4(10)
C152 C151 C150 121.6(10)
C152 C151 C127 119.5(11)
C150 C151 C127 106.1(10)
C151 C152 C153 118.4(13)
C151 C152 C124 119.3(10)
C153 C152 C124 110.1(11)
C152 C153 C160 120.1(16)
C152 C153 C154 107.7(12)
C160 C153 C154 120.4(13)
C123 C154 C155 119.6(13)
C123 C154 C153 107.1(12)
C155 C154 C153 122.2(11)
C140 C155 C154 121.8(12)
C140 C155 C141 108.9(10)
C154 C155 C141 115.7(10)
C141 C156 C157 120.7(9)
C141 C156 C160 121.1(10)
C157 C156 C160 105.2(10)
C144 C157 C158 121.3(10)
C144 C157 C156 118.5(10)
C158 C157 C156 108.8(10)
C147 C158 C157 119.9(14)
C147 C158 C159 118.5(13)
C157 C158 C159 108.5(10)
C150 C159 C160 121.3(13)
C150 C159 C158 120.6(10)
C160 C159 C158 105.7(12)
C159 C160 C153 120.5(17)
C159 C160 C156 111.7(13)
C153 C160 C156 118.3(15)
C162 C161 C101 113.8(8)
C162 C161 H16A 108.8
C101 C161 H16A 108.8
C162 C161 H16B 108.8
C101 C161 H16B 108.8
H16A C161 H16B 107.7
C163 C162 C167 117.2(12)
C163 C162 C161 123.0(12)
C167 C162 C161 119.7(11)
C164 C163 C162 122.5(19)
C164 C163 H163 118.8
C162 C163 H163 118.8
C163 C164 C165 116(3)
C163 C164 H164 121.8
C165 C164 H164 121.8
C166 C165 O3 138(3)
C166 C165 C164 118(3)
O3 C165 C164 104(2)
C165 C166 C167 125(2)
C165 C166 H166 117.6
C167 C166 H166 117.6
C166 C167 C162 120.8(14)
C166 C167 H167 119.6
C162 C167 H167 119.6
O3 C168 H16C 109.5
O3 C168 H16D 109.5
H16C C168 H16D 109.5
O3 C168 H16E 109.5
H16C C168 H16E 109.5
H16D C168 H16E 109.5

loop_
_geom_bond_atom_site_label_1
_geom_bond_atom_site_label_2
_geom_bond_distance
S1 C77 1.540(3)
S2 C77 1.543(3)
S3 C78 1.545(4)
S4 C78 1.537(4)
S5 C79 1.551(3)
S6 C79 1.540(3)
O1 C65 1.373(11)
O1 C68 1.427(10)
O2 C73 1.369(3)
O2 C76 1.426(4)
C1 C18 1.495(6)
C1 C5 1.537(6)
C1 C2 1.538(5)
C1 C61 1.578(6)
C2 C15 1.372(6)
C2 C3 1.417(11)
C3 C12 1.415(9)
C3 C4 1.452(9)
C4 C9 1.399(7)
C4 C5 1.441(6)
C5 C6 1.375(6)
C6 C7 1.443(8)
C6 C20 1.508(8)
C7 C8 1.392(6)
C7 C22 1.457(8)
C8 C9 1.433(6)
C8 C25 1.456(6)
C9 C10 1.447(7)
C10 C11 1.386(7)
C10 C26 1.456(6)
C11 C12 1.449(8)
C11 C29 1.469(7)
C12 C13 1.440(9)
C13 C14 1.386(8)
C13 C30 1.455(9)
C14 C15 1.446(8)
C14 C33 1.455(8)
C15 C16 1.480(11)
C16 C17 1.381(8)
C16 C34 1.437(12)
C17 C37 1.436(7)
C17 C18 1.485(6)
C18 C19 1.378(7)
C19 C38 1.472(7)
C19 C20 1.519(8)
C20 C122 1.43(3)
C20 C106 1.497(16)
C20 C69 1.564(3)
C20 C21 1.591(10)
C20 C108 1.613(18)
C21 C22 1.321(15)
C21 C40 1.396(16)
C22 C23 1.404(7)
C23 C24 1.445(9)
C23 C42 1.452(7)
C24 C25 1.388(7)
C24 C44 1.464(9)
C25 C26 1.445(7)
C26 C27 1.398(7)
C27 C45 1.448(7)
C27 C28 1.454(7)
C28 C29 1.385(6)
C28 C47 1.453(10)
C29 C30 1.486(11)
C30 C31 1.378(15)
C31 C48 1.432(16)
C31 C32 1.438(12)
C32 C33 1.419(9)
C32 C50 1.459(11)
C33 C34 1.461(11)
C34 C35 1.388(8)
C35 C51 1.447(7)
C35 C36 1.451(8)
C36 C37 1.393(7)
C36 C53 1.443(6)
C37 C38 1.452(6)
C38 C39 1.379(6)
C39 C54 1.451(7)
C39 C40 1.499(9)
C40 C41 1.434(10)
C41 C42 1.381(7)
C41 C55 1.457(8)
C42 C43 1.442(7)
C43 C57 1.389(6)
C43 C44 1.462(9)
C44 C45 1.395(7)
C45 C46 1.447(7)
C46 C58 1.396(7)
C46 C47 1.444(8)
C47 C48 1.387(14)
C48 C49 1.466(11)
C49 C59 1.401(7)
C49 C50 1.457(9)
C50 C51 1.385(6)
C51 C52 1.459(6)
C52 C60 1.372(8)
C52 C53 1.462(7)
C53 C54 1.395(7)
C54 C55 1.451(7)
C55 C56 1.386(17)
C56 C60 1.455(11)
C56 C57 1.466(17)
C57 C58 1.455(6)
C58 C59 1.433(7)
C59 C60 1.465(7)
C61 C62 1.513(7)
C61 H61A 0.9900
C61 H61B 0.9900
C62 C67 1.386(7)
C62 C63 1.405(8)
C63 C64 1.407(12)
C63 H63 0.9500
C64 C65 1.374(15)
C64 H64 0.9500
C65 C66 1.421(9)
C66 C67 1.387(7)
C66 H66 0.9500
C67 H67 0.9500
C68 H68A 0.9800
C68 H68B 0.9800
C68 H68C 0.9800
C69 C70 1.506(4)
C69 H69A 0.9900
C69 H69B 0.9900
C70 C71 1.396(4)
C70 C75 1.401(4)
C71 C72 1.390(4)
C71 H71 0.9500
C72 C73 1.391(4)
C72 H72 0.9500
C73 C74 1.400(4)
C74 C75 1.376(4)
C74 H74 0.9500
C75 H75 0.9500
C76 H76A 0.9800
C76 H76B 0.9800
C76 H76C 0.9800
O3 C168 1.36(3)
O3 C165 1.35(4)
C101 C105 1.505(14)
C101 C109 1.511(14)
C101 C102 1.555(12)
C101 C161 1.567(12)
C102 C112 1.367(12)
C102 C103 1.42(2)
C103 C104 1.41(2)
C103 C115 1.48(3)
C104 C118 1.376(15)
C104 C105 1.470(14)
C105 C106 1.365(16)
C106 C120 1.439(17)
C108 C109 1.350(16)
C108 C125 1.47(2)
C109 C110 1.493(15)
C110 C111 1.376(19)
C110 C126 1.439(15)
C111 C129 1.42(2)
C111 C112 1.51(3)
C112 C113 1.485(19)
C113 C114 1.375(17)
C113 C130 1.414(16)
C114 C133 1.42(2)
C114 C115 1.45(2)
C115 C116 1.44(2)
C116 C117 1.386(13)
C116 C134 1.444(16)
C117 C118 1.430(16)
C117 C137 1.500(14)
C118 C119 1.439(13)
C119 C120 1.384(13)
C119 C138 1.422(14)
C120 C121 1.39(2)
C121 C140 1.39(2)
C121 C122 1.40(4)
C122 C123 1.66(3)
C123 C154 1.401(18)
C123 C124 1.48(2)
C124 C125 1.362(12)
C124 C152 1.447(15)
C125 C126 1.457(14)
C126 C127 1.386(15)
C127 C128 1.446(16)
C127 C151 1.477(14)
C128 C129 1.355(18)
C128 C149 1.422(17)
C129 C130 1.48(2)
C130 C131 1.38(2)
C131 C148 1.36(2)
C131 C132 1.53(3)
C132 C133 1.36(3)
C132 C146 1.53(4)
C133 C134 1.47(2)
C134 C135 1.380(13)
C135 C145 1.46(2)
C135 C136 1.476(14)
C136 C137 1.395(16)
C136 C143 1.411(16)
C137 C138 1.429(15)
C138 C139 1.385(17)
C139 C140 1.450(18)
C139 C142 1.52(4)
C140 C155 1.402(15)
C141 C156 1.392(12)
C141 C142 1.44(4)
C141 C155 1.507(16)
C142 C143 1.37(3)
C143 C144 1.472(17)
C144 C157 1.373(16)
C144 C145 1.43(2)
C145 C146 1.39(3)
C146 C147 1.47(3)
C147 C158 1.373(17)
C147 C148 1.47(2)
C148 C149 1.379(14)
C149 C150 1.455(14)
C150 C159 1.362(16)
C150 C151 1.465(16)
C151 C152 1.393(14)
C152 C153 1.415(16)
C153 C160 1.41(2)
C153 C154 1.480(19)
C154 C155 1.403(15)
C156 C157 1.454(14)
C156 C160 1.46(2)
C157 C158 1.432(15)
C158 C159 1.476(16)
C159 C160 1.409(18)
C161 C162 1.525(15)
C161 H16A 0.9900
C161 H16B 0.9900
C162 C163 1.392(16)
C162 C167 1.413(16)
C163 C164 1.37(3)
C163 H163 0.9500
C164 C165 1.53(5)
C164 H164 0.9500
C165 C166 1.27(3)
C166 C167 1.344(18)
C166 H166 0.9500
C167 H167 0.9500
C168 H16C 0.9800
C168 H16D 0.9800
C168 H16E 0.9800
